data_7720039
loop_
_publ_author_name
'Bogachev, Mikhail A.'
'Selikhov, Alexander N.'
'Cherkasov, Anton V.'
'Aysin, Rinat R.'
'Trifonov, Alexander A.'

_publ_section_title
;
 Electrophilic lithium carbazolide as an efficient trap for organolithium
 species: complexes containing monomeric <i>n</i>-BuLi, <i>t</i>-BuLi and
 Me<sub>3</sub>SiCH<sub>2</sub>Li units.
;
_journal_issue 6
_journal_name_full 'Dalton transactions (Cambridge, England : 2003)'
_journal_page_first 2452
_journal_page_last 2464
_journal_paper_doi 10.1039/d5dt02800k
_journal_volume 55
_journal_year 2026
_chemical_formula_moiety 'C57 H76 Li N'
_chemical_formula_sum 'C57 H76 Li N'
_chemical_formula_weight 782.12
_space_group_crystal_system monoclinic
_space_group_IT_number 14
_space_group_name_Hall '-P 2ybc'
_space_group_name_H-M_alt 'P 1 21/c 1'
_atom_sites_solution_hydrogens geom
_atom_sites_solution_primary dual
_atom_sites_solution_secondary difmap
_audit_creation_method SHELXL-2019/3
_audit_update_record
;
2025-06-14 deposited with the CCDC.	2025-12-30 downloaded from the CCDC.
;
_cell_angle_alpha 90
_cell_angle_beta 95.565(3)
_cell_angle_gamma 90
_cell_formula_units_Z 4
_cell_length_a 12.7955(5)
_cell_length_b 21.3653(7)
_cell_length_c 17.8574(5)
_cell_measurement_reflns_used 11074
_cell_measurement_temperature 100(2)
_cell_measurement_theta_max 26.01
_cell_measurement_theta_min 2.48
_cell_volume 4858.8(3)
_computing_cell_refinement 'CAP 42.49'
_computing_data_collection 'CAP 42.49'
_computing_data_reduction 'CAP 42.49'
_computing_structure_refinement 'SHELXL 2019/2'
_computing_structure_solution 'SHELXT 2018/2'
_diffrn_ambient_temperature 100(2)
_diffrn_measured_fraction_theta_full 0.999
_diffrn_measured_fraction_theta_max 0.999
_diffrn_measurement_device_type 'Rigaku OD Xcalibur E'
_diffrn_measurement_method \w
_diffrn_radiation_type MoK\a
_diffrn_radiation_wavelength 0.71073
_diffrn_reflns_av_R_equivalents 0.0402
_diffrn_reflns_av_unetI/netI 0.0361
_diffrn_reflns_Laue_measured_fraction_full 0.999
_diffrn_reflns_Laue_measured_fraction_max 0.999
_diffrn_reflns_limit_h_max 15
_diffrn_reflns_limit_h_min -15
_diffrn_reflns_limit_k_max 26
_diffrn_reflns_limit_k_min -25
_diffrn_reflns_limit_l_max 22
_diffrn_reflns_limit_l_min -22
_diffrn_reflns_number 42635
_diffrn_reflns_point_group_measured_fraction_full 0.999
_diffrn_reflns_point_group_measured_fraction_max 0.999
_diffrn_reflns_theta_full 25.242
_diffrn_reflns_theta_max 26.057
_diffrn_reflns_theta_min 2.103
_diffrn_source 'fine-focus sealed tube'
_exptl_absorpt_coefficient_mu 0.060
_exptl_absorpt_correction_T_max 0.989
_exptl_absorpt_correction_T_min 0.976
_exptl_absorpt_correction_type analytical
_exptl_absorpt_process_details 'CAP 42.49'
_exptl_crystal_colour brown
_exptl_crystal_density_diffrn 1.069
_exptl_crystal_description plate
_exptl_crystal_F_000 1712
_exptl_crystal_size_max 0.580
_exptl_crystal_size_mid 0.410
_exptl_crystal_size_min 0.220
_refine_diff_density_max 0.513
_refine_diff_density_min -0.672
_refine_diff_density_rms 0.054
_refine_ls_extinction_method none
_refine_ls_goodness_of_fit_ref 1.021
_refine_ls_hydrogen_treatment constr
_refine_ls_matrix_type full
_refine_ls_number_parameters 758
_refine_ls_number_reflns 9595
_refine_ls_number_restraints 1070
_refine_ls_restrained_S_all 1.018
_refine_ls_R_factor_all 0.1244
_refine_ls_R_factor_gt 0.0897
_refine_ls_shift/su_max 0.000
_refine_ls_shift/su_mean 0.000
_refine_ls_structure_factor_coef Fsqd
_refine_ls_weighting_details 'w=1/[\s^2^(Fo^2^)+(0.1368P)^2^+4.5221P] where P=(Fo^2^+2Fc^2^)/3'
_refine_ls_weighting_scheme calc
_refine_ls_wR_factor_gt 0.2455
_refine_ls_wR_factor_ref 0.2762
_reflns_Friedel_coverage 0.000
_reflns_number_gt 6512
_reflns_number_total 9595
_reflns_threshold_expression 'I > 2\s(I)'
_cod_data_source_file d5dt02800k2.cif
_cod_data_source_block licarbtol
_cod_original_sg_symbol_H-M 'P 21/c'
_cod_database_code 7720039
_shelx_shelxl_version_number 2019/3
_shelx_space_group_comment
;
The symmetry employed for this shelxl refinement is uniquely defined
by the following loop, which should always be used as a source of
symmetry information in preference to the above space-group names.
They are only intended as comments.
;
_shelx_estimated_absorpt_t_min 0.966
_shelx_estimated_absorpt_t_max 0.987

loop_
_space_group_symop_operation_xyz
'x, y, z'
'-x, y+1/2, -z+1/2'
'-x, -y, -z'
'x, -y-1/2, z-1/2'

loop_
_atom_site_label
_atom_site_type_symbol
_atom_site_fract_x
_atom_site_fract_y
_atom_site_fract_z
_atom_site_U_iso_or_equiv
_atom_site_adp_type
_atom_site_occupancy
_atom_site_site_symmetry_order
_atom_site_calc_flag
_atom_site_refinement_flags_posn
_atom_site_refinement_flags_adp
_atom_site_refinement_flags_occupancy
_atom_site_disorder_assembly
_atom_site_disorder_group
Li1 Li 0.4074(9) 0.6405(5) 0.1888(5) 0.0563(18) Uani 0.543(4) 1 d . . P A 1
Li1* Li 0.4986(10) 0.6431(6) 0.2151(6) 0.0563(18) Uani 0.457(4) 1 d . . P A 2
N1 N 0.41970(18) 0.63039(10) 0.29557(12) 0.0368(5) Uani 1 1 d . . . . .
C1 C 0.3218(2) 0.62906(12) 0.32159(15) 0.0358(6) Uani 1 1 d . . . . .
C2 C 0.2231(2) 0.63079(13) 0.27844(15) 0.0391(6) Uani 1 1 d . . . . .
C3 C 0.1339(2) 0.62796(13) 0.31603(16) 0.0420(7) Uani 1 1 d . . . . .
H3 H 0.067500 0.629708 0.287209 0.050 Uiso 1 1 calc R U . . .
C4 C 0.1359(2) 0.62259(13) 0.39518(16) 0.0394(6) Uani 1 1 d . . . . .
C5 C 0.2337(2) 0.62084(13) 0.43678(15) 0.0368(6) Uani 1 1 d . . . . .
H5 H 0.238061 0.617659 0.490053 0.044 Uiso 1 1 calc R U . . .
C6 C 0.3247(2) 0.62373(12) 0.40058(14) 0.0346(6) Uani 1 1 d . . . . .
C7 C 0.4351(2) 0.62040(12) 0.42640(14) 0.0342(6) Uani 1 1 d . . . . .
C8 C 0.4901(2) 0.61147(13) 0.49703(15) 0.0363(6) Uani 1 1 d . . . . .
H8 H 0.452810 0.607058 0.540230 0.044 Uiso 1 1 calc R U . . .
C9 C 0.5986(2) 0.60901(12) 0.50429(14) 0.0341(6) Uani 1 1 d . . . . .
C10 C 0.6504(2) 0.61603(12) 0.43859(15) 0.0353(6) Uani 1 1 d . . . . .
H10 H 0.724999 0.615683 0.443587 0.042 Uiso 1 1 calc R U . . .
C11 C 0.5989(2) 0.62343(12) 0.36703(15) 0.0357(6) Uani 1 1 d . . . . .
C12 C 0.4882(2) 0.62515(12) 0.36031(14) 0.0347(6) Uani 1 1 d . . . . .
C13 C 0.2189(8) 0.6351(4) 0.1940(3) 0.048(3) Uani 0.543(4) 1 d G U P A 1
C14 C 0.2217(6) 0.6918(3) 0.1560(4) 0.046(2) Uani 0.543(4) 1 d DG U P A 1
C15 C 0.2128(5) 0.6928(3) 0.0779(4) 0.0481(19) Uani 0.543(4) 1 d G U P A 1
H15A H 0.214669 0.731538 0.051913 0.058 Uiso 0.543(4) 1 calc R U P A 1
C16 C 0.2010(8) 0.6371(4) 0.0376(3) 0.053(2) Uani 0.543(4) 1 d DG U P A 1
C17 C 0.1982(11) 0.5805(3) 0.0756(6) 0.065(4) Uani 0.543(4) 1 d G U P A 1
H17A H 0.190162 0.542410 0.048091 0.079 Uiso 0.543(4) 1 calc R U P A 1
C18 C 0.2072(11) 0.5794(3) 0.1538(6) 0.056(3) Uani 0.543(4) 1 d DG U P A 1
C19 C 0.2361(7) 0.7532(3) 0.2003(4) 0.075(2) Uani 0.543(4) 1 d D U P A 1
H19A H 0.265659 0.742276 0.252587 0.090 Uiso 0.543(4) 1 calc R U P A 1
C20 C 0.1277(8) 0.7802(6) 0.2056(7) 0.108(3) Uani 0.543(4) 1 d D U P A 1
H20A H 0.133324 0.818623 0.235599 0.162 Uiso 0.543(4) 1 calc R U P A 1
H20B H 0.084443 0.749654 0.229555 0.162 Uiso 0.543(4) 1 calc R U P A 1
H20C H 0.095007 0.789689 0.154923 0.162 Uiso 0.543(4) 1 calc R U P A 1
C21 C 0.3118(8) 0.7985(4) 0.1689(6) 0.093(3) Uani 0.543(4) 1 d D U P A 1
H21A H 0.327278 0.832839 0.204660 0.140 Uiso 0.543(4) 1 calc R U P A 1
H21B H 0.280162 0.815367 0.120979 0.140 Uiso 0.543(4) 1 calc R U P A 1
H21C H 0.377055 0.776540 0.160855 0.140 Uiso 0.543(4) 1 calc R U P A 1
C22 C 0.1899(6) 0.6378(3) -0.0491(4) 0.055(2) Uani 0.543(4) 1 d D U P A 1
H22A H 0.239917 0.605510 -0.064824 0.066 Uiso 0.543(4) 1 calc R U P A 1
C23 C 0.0810(7) 0.6156(4) -0.0787(4) 0.075(2) Uani 0.543(4) 1 d D U P A 1
H23A H 0.072189 0.619751 -0.133576 0.112 Uiso 0.543(4) 1 calc R U P A 1
H23B H 0.028133 0.641079 -0.056681 0.112 Uiso 0.543(4) 1 calc R U P A 1
H23C H 0.072513 0.571638 -0.064869 0.112 Uiso 0.543(4) 1 calc R U P A 1
C24 C 0.2189(6) 0.6982(3) -0.0859(3) 0.0583(17) Uani 0.543(4) 1 d D U P A 1
H24A H 0.216322 0.692102 -0.140395 0.087 Uiso 0.543(4) 1 calc R U P A 1
H24B H 0.290041 0.710563 -0.066138 0.087 Uiso 0.543(4) 1 calc R U P A 1
H24C H 0.169162 0.731031 -0.074892 0.087 Uiso 0.543(4) 1 calc R U P A 1
C25 C 0.2100(7) 0.5157(3) 0.1939(6) 0.067(3) Uani 0.543(4) 1 d D U P A 1
H25A H 0.239765 0.522353 0.247128 0.081 Uiso 0.543(4) 1 calc R U P A 1
C26 C 0.2803(8) 0.4696(5) 0.1580(6) 0.083(3) Uani 0.543(4) 1 d D U P A 1
H26A H 0.282489 0.430073 0.185946 0.124 Uiso 0.543(4) 1 calc R U P A 1
H26B H 0.351331 0.486881 0.159085 0.124 Uiso 0.543(4) 1 calc R U P A 1
H26C H 0.252349 0.462017 0.105695 0.124 Uiso 0.543(4) 1 calc R U P A 1
C27 C 0.0985(8) 0.4916(6) 0.1950(8) 0.113(4) Uani 0.543(4) 1 d D U P A 1
H27A H 0.057978 0.520933 0.222922 0.170 Uiso 0.543(4) 1 calc R U P A 1
H27B H 0.099903 0.450516 0.219557 0.170 Uiso 0.543(4) 1 calc R U P A 1
H27C H 0.065639 0.487706 0.143322 0.170 Uiso 0.543(4) 1 calc R U P A 1
C13* C 0.2134(8) 0.6335(5) 0.1937(4) 0.035(3) Uani 0.457(4) 1 d G U P A 2
C14* C 0.1846(6) 0.6904(3) 0.1598(5) 0.039(2) Uani 0.457(4) 1 d DG U P A 2
C15* C 0.1693(6) 0.6947(3) 0.0819(5) 0.049(2) Uani 0.457(4) 1 d G U P A 2
H15B H 0.149685 0.733526 0.058685 0.059 Uiso 0.457(4) 1 calc R U P A 2
C16* C 0.1828(9) 0.6422(5) 0.0378(4) 0.055(3) Uani 0.457(4) 1 d DG U P A 2
C17* C 0.2116(11) 0.5854(4) 0.0717(6) 0.041(2) Uani 0.457(4) 1 d G U P A 2
H17B H 0.220821 0.549547 0.041563 0.049 Uiso 0.457(4) 1 calc R U P A 2
C18* C 0.2269(10) 0.5811(3) 0.1496(6) 0.036(2) Uani 0.457(4) 1 d DG U P A 2
C19* C 0.1779(5) 0.7510(3) 0.2052(4) 0.0381(16) Uani 0.457(4) 1 d D U P A 2
H19B H 0.198564 0.740537 0.259209 0.046 Uiso 0.457(4) 1 calc R U P A 2
C20* C 0.0640(5) 0.7727(4) 0.1992(5) 0.0479(17) Uani 0.457(4) 1 d D U P A 2
H20D H 0.020075 0.739838 0.218132 0.072 Uiso 0.457(4) 1 calc R U P A 2
H20E H 0.040077 0.781475 0.146405 0.072 Uiso 0.457(4) 1 calc R U P A 2
H20F H 0.058473 0.810821 0.229086 0.072 Uiso 0.457(4) 1 calc R U P A 2
C21* C 0.2505(6) 0.8026(3) 0.1834(4) 0.0462(17) Uani 0.457(4) 1 d D U P A 2
H21D H 0.323417 0.788141 0.190920 0.069 Uiso 0.457(4) 1 calc R U P A 2
H21E H 0.241991 0.839534 0.214899 0.069 Uiso 0.457(4) 1 calc R U P A 2
H21F H 0.232957 0.813642 0.130426 0.069 Uiso 0.457(4) 1 calc R U P A 2
C22* C 0.1519(7) 0.6447(6) -0.0481(5) 0.073(3) Uani 0.457(4) 1 d D U P A 2
H22B H 0.182035 0.684065 -0.067465 0.087 Uiso 0.457(4) 1 calc R U P A 2
C23* C 0.0343(7) 0.6466(6) -0.0687(6) 0.084(3) Uani 0.457(4) 1 d D U P A 2
H23D H 0.019679 0.655537 -0.122503 0.125 Uiso 0.457(4) 1 calc R U P A 2
H23E H 0.003371 0.679486 -0.039523 0.125 Uiso 0.457(4) 1 calc R U P A 2
H23F H 0.003720 0.606073 -0.057284 0.125 Uiso 0.457(4) 1 calc R U P A 2
C24* C 0.1985(11) 0.5901(6) -0.0882(7) 0.125(4) Uani 0.457(4) 1 d D U P A 2
H24D H 0.243333 0.606021 -0.125371 0.188 Uiso 0.457(4) 1 calc R U P A 2
H24E H 0.141658 0.564886 -0.113693 0.188 Uiso 0.457(4) 1 calc R U P A 2
H24F H 0.240361 0.564054 -0.051377 0.188 Uiso 0.457(4) 1 calc R U P A 2
C25* C 0.2518(6) 0.5163(3) 0.1852(5) 0.0381(18) Uani 0.457(4) 1 d D U P A 2
H25B H 0.289742 0.524083 0.235951 0.046 Uiso 0.457(4) 1 calc R U P A 2
C26* C 0.3234(8) 0.4755(5) 0.1424(7) 0.064(3) Uani 0.457(4) 1 d D U P A 2
H26D H 0.347899 0.439793 0.173830 0.096 Uiso 0.457(4) 1 calc R U P A 2
H26E H 0.383946 0.500153 0.129914 0.096 Uiso 0.457(4) 1 calc R U P A 2
H26F H 0.284550 0.460264 0.096010 0.096 Uiso 0.457(4) 1 calc R U P A 2
C27* C 0.1506(6) 0.4822(4) 0.1980(5) 0.0530(19) Uani 0.457(4) 1 d D U P A 2
H27D H 0.107778 0.508823 0.227717 0.080 Uiso 0.457(4) 1 calc R U P A 2
H27E H 0.167447 0.443136 0.225230 0.080 Uiso 0.457(4) 1 calc R U P A 2
H27F H 0.111486 0.472856 0.149410 0.080 Uiso 0.457(4) 1 calc R U P A 2
C28 C 0.0325(2) 0.61731(14) 0.43089(17) 0.0445(7) Uani 1 1 d . . . . .
C29 C -0.0294(3) 0.5611(2) 0.3975(2) 0.0706(11) Uani 1 1 d . . . . .
H29A H -0.093230 0.555830 0.422971 0.106 Uiso 1 1 calc R U . . .
H29B H 0.013920 0.523340 0.404321 0.106 Uiso 1 1 calc R U . . .
H29C H -0.048484 0.568171 0.343649 0.106 Uiso 1 1 calc R U . . .
C30 C -0.0332(3) 0.67652(19) 0.4139(3) 0.0748(11) Uani 1 1 d . . . . .
H30A H -0.100585 0.672309 0.435215 0.112 Uiso 1 1 calc R U . . .
H30B H -0.045751 0.682209 0.359265 0.112 Uiso 1 1 calc R U . . .
H30C H 0.004658 0.712895 0.436192 0.112 Uiso 1 1 calc R U . . .
C31 C 0.0496(3) 0.6089(2) 0.5157(2) 0.0680(11) Uani 1 1 d . . . . .
H31A H -0.018465 0.604433 0.536031 0.102 Uiso 1 1 calc R U . . .
H31B H 0.086254 0.645628 0.538335 0.102 Uiso 1 1 calc R U . . .
H31C H 0.092003 0.571392 0.527518 0.102 Uiso 1 1 calc R U . . .
C32 C 0.6655(2) 0.59757(13) 0.57910(15) 0.0385(6) Uani 1 1 d . . . . .
C33 C 0.7360(3) 0.65430(16) 0.59852(17) 0.0494(8) Uani 1 1 d . . . . .
H33A H 0.781041 0.645963 0.645001 0.074 Uiso 1 1 calc R U . . .
H33B H 0.692257 0.691093 0.605564 0.074 Uiso 1 1 calc R U . . .
H33C H 0.779759 0.662173 0.557423 0.074 Uiso 1 1 calc R U . . .
C34 C 0.5964(2) 0.58601(18) 0.64333(16) 0.0521(8) Uani 1 1 d . . . . .
H34A H 0.641116 0.578846 0.690272 0.078 Uiso 1 1 calc R U . . .
H34B H 0.552177 0.549161 0.631682 0.078 Uiso 1 1 calc R U . . .
H34C H 0.551760 0.622638 0.649059 0.078 Uiso 1 1 calc R U . . .
C35 C 0.7341(3) 0.53966(16) 0.57193(19) 0.0548(8) Uani 1 1 d . . . . .
H35A H 0.773806 0.530860 0.620517 0.082 Uiso 1 1 calc R U . . .
H35B H 0.783068 0.547314 0.533981 0.082 Uiso 1 1 calc R U . . .
H35C H 0.689473 0.503708 0.556702 0.082 Uiso 1 1 calc R U . . .
C36 C 0.6616(2) 0.62733(13) 0.30104(15) 0.0374(6) Uani 1 1 d . . . . .
C37 C 0.7067(3) 0.68423(14) 0.28126(16) 0.0441(7) Uani 1 1 d . . . . .
C38 C 0.7700(3) 0.68507(16) 0.22190(18) 0.0544(8) Uani 1 1 d . . . . .
H38A H 0.800304 0.723512 0.208313 0.065 Uiso 1 1 calc R U . . .
C39 C 0.7897(3) 0.63149(17) 0.18236(18) 0.0574(9) Uani 1 1 d D . . . .
C40 C 0.7449(3) 0.57588(17) 0.20272(18) 0.0540(8) Uani 1 1 d . . . . .
H40A H 0.758320 0.538787 0.175928 0.065 Uiso 1 1 calc R U . . .
C41 C 0.6810(2) 0.57260(14) 0.26108(16) 0.0444(7) Uani 1 1 d . . . . .
C42 C 0.6851(3) 0.74429(14) 0.32327(18) 0.0535(8) Uani 1 1 d . . . . .
H42A H 0.674874 0.732515 0.376256 0.064 Uiso 1 1 calc R U . . .
C43 C 0.5845(3) 0.77451(19) 0.2895(3) 0.0750(11) Uani 1 1 d . . . . .
H43A H 0.526139 0.745040 0.291439 0.112 Uiso 1 1 calc R U . . .
H43B H 0.591500 0.785798 0.236985 0.112 Uiso 1 1 calc R U . . .
H43C H 0.570649 0.812275 0.318038 0.112 Uiso 1 1 calc R U . . .
C44 C 0.7746(3) 0.79174(16) 0.3263(2) 0.0627(9) Uani 1 1 d . . . . .
H44A H 0.761642 0.825117 0.361904 0.094 Uiso 1 1 calc R U . . .
H44B H 0.778520 0.809754 0.276195 0.094 Uiso 1 1 calc R U . . .
H44C H 0.841002 0.770812 0.342786 0.094 Uiso 1 1 calc R U . . .
C45 C 0.8568(3) 0.6337(2) 0.11655(19) 0.0761(11) Uani 1 1 d D . . . .
H45A H 0.896606 0.673714 0.125164 0.091 Uiso 0.373(3) 1 calc R U P B 1
H45B H 0.906700 0.598140 0.127899 0.091 Uiso 0.297(3) 1 calc R U P B 2
H45C H 0.924883 0.648341 0.142957 0.091 Uiso 0.329(3) 1 calc R U P B 3
C46 C 0.7889(9) 0.6460(7) 0.0442(4) 0.070(3) Uani 0.373(3) 1 d D U P B 1
H46A H 0.749192 0.684802 0.049026 0.106 Uiso 0.373(3) 1 calc R U P B 1
H46B H 0.739924 0.611095 0.033858 0.106 Uiso 0.373(3) 1 calc R U P B 1
H46C H 0.833349 0.650149 0.002814 0.106 Uiso 0.373(3) 1 calc R U P B 1
C47 C 0.9409(7) 0.5862(5) 0.1182(6) 0.066(3) Uani 0.373(3) 1 d D U P B 1
H47A H 0.979085 0.585035 0.168542 0.099 Uiso 0.373(3) 1 calc R U P B 1
H47B H 0.989593 0.597045 0.081133 0.099 Uiso 0.373(3) 1 calc R U P B 1
H47C H 0.909987 0.545031 0.106189 0.099 Uiso 0.373(3) 1 calc R U P B 1
C46' C 0.7964(12) 0.6131(7) 0.0440(5) 0.069(4) Uani 0.297(3) 1 d D U P B 2
H46D H 0.837586 0.622215 0.001839 0.104 Uiso 0.297(3) 1 calc R U P B 2
H46E H 0.729529 0.635801 0.037092 0.104 Uiso 0.297(3) 1 calc R U P B 2
H46F H 0.782687 0.568070 0.046001 0.104 Uiso 0.297(3) 1 calc R U P B 2
C47' C 0.9291(11) 0.6889(6) 0.1151(8) 0.082(4) Uani 0.297(3) 1 d D U P B 2
H47D H 0.972605 0.691852 0.163256 0.123 Uiso 0.297(3) 1 calc R U P B 2
H47E H 0.887601 0.727249 0.106725 0.123 Uiso 0.297(3) 1 calc R U P B 2
H47F H 0.974441 0.683677 0.074311 0.123 Uiso 0.297(3) 1 calc R U P B 2
C46" C 0.8902(13) 0.5708(4) 0.0876(8) 0.082(4) Uani 0.329(3) 1 d D U P B 3
H46G H 0.951296 0.576423 0.059184 0.124 Uiso 0.329(3) 1 calc R U P B 3
H46H H 0.832284 0.552598 0.054788 0.124 Uiso 0.329(3) 1 calc R U P B 3
H46I H 0.908701 0.542687 0.130246 0.124 Uiso 0.329(3) 1 calc R U P B 3
C47" C 0.8371(13) 0.6845(5) 0.0591(7) 0.084(4) Uani 0.329(3) 1 d D U P B 3
H47G H 0.845383 0.725342 0.083834 0.127 Uiso 0.329(3) 1 calc R U P B 3
H47H H 0.765578 0.680551 0.034468 0.127 Uiso 0.329(3) 1 calc R U P B 3
H47I H 0.887551 0.680700 0.021388 0.127 Uiso 0.329(3) 1 calc R U P B 3
C48 C 0.6371(3) 0.51014(15) 0.28427(18) 0.0496(7) Uani 1 1 d . . . . .
H48A H 0.571412 0.519439 0.308325 0.059 Uiso 1 1 calc R U . . .
C49 C 0.6072(3) 0.46530(18) 0.2199(2) 0.0693(10) Uani 1 1 d . . . . .
H49A H 0.570258 0.429205 0.238611 0.104 Uiso 1 1 calc R U . . .
H49B H 0.670817 0.451003 0.198607 0.104 Uiso 1 1 calc R U . . .
H49C H 0.561257 0.486707 0.180915 0.104 Uiso 1 1 calc R U . . .
C50 C 0.7120(3) 0.47807(16) 0.3434(2) 0.0614(9) Uani 1 1 d . . . . .
H50A H 0.726602 0.505990 0.386715 0.092 Uiso 1 1 calc R U . . .
H50B H 0.777706 0.468191 0.322019 0.092 Uiso 1 1 calc R U . . .
H50C H 0.679938 0.439341 0.359703 0.092 Uiso 1 1 calc R U . . .
C51 C 0.4824(6) 0.5926(2) 0.0174(3) 0.081(2) Uani 0.543(4) 1 d G U P A -1
C52 C 0.4760(6) 0.6377(3) -0.0390(2) 0.102(4) Uani 0.543(4) 1 d G U P A -1
H52 H 0.458858 0.625793 -0.089928 0.122 Uiso 0.543(4) 1 calc R U P A -1
C53 C 0.4946(6) 0.7002(3) -0.0207(3) 0.093(3) Uani 0.543(4) 1 d G U P A -1
H53 H 0.490179 0.731041 -0.059198 0.112 Uiso 0.543(4) 1 calc R U P A -1
C54 C 0.5196(5) 0.7176(2) 0.0539(3) 0.090(3) Uani 0.543(4) 1 d G U P A -1
H54 H 0.532319 0.760329 0.066367 0.108 Uiso 0.543(4) 1 calc R U P A -1
C55 C 0.5260(5) 0.6725(3) 0.1102(2) 0.075(3) Uani 0.543(4) 1 d G U P A -1
H55 H 0.543138 0.684369 0.161203 0.090 Uiso 0.543(4) 1 calc R U P A -1
C56 C 0.5074(5) 0.6100(2) 0.0920(3) 0.083(2) Uani 0.543(4) 1 d G U P A -1
H56 H 0.511816 0.579120 0.130474 0.100 Uiso 0.543(4) 1 calc R U P A -1
C57 C 0.4581(10) 0.5248(5) 0.0023(7) 0.123(4) Uani 0.543(4) 1 d . U P A -1
H57A H 0.383204 0.517245 0.005873 0.184 Uiso 0.543(4) 1 calc R U P A -1
H57B H 0.499678 0.498900 0.039457 0.184 Uiso 0.543(4) 1 calc R U P A -1
H57C H 0.475579 0.513865 -0.048330 0.184 Uiso 0.543(4) 1 calc R U P A -1
C51* C 0.4155(8) 0.6851(5) -0.0383(5) 0.127(4) Uani 0.457(4) 1 d G U P A -2
C52* C 0.4662(9) 0.6283(5) -0.0236(6) 0.123(5) Uani 0.457(4) 1 d G U P A -2
H52* H 0.462749 0.596646 -0.061135 0.147 Uiso 0.457(4) 1 calc R U P A -2
C53* C 0.5221(8) 0.6178(4) 0.0459(7) 0.112(4) Uani 0.457(4) 1 d G U P A -2
H53* H 0.556834 0.579008 0.055963 0.134 Uiso 0.457(4) 1 calc R U P A -2
C54* C 0.5272(9) 0.6642(6) 0.1008(5) 0.146(7) Uani 0.457(4) 1 d G U P A -2
H54* H 0.565429 0.657032 0.148313 0.175 Uiso 0.457(4) 1 calc R U P A -2
C55* C 0.4764(9) 0.7210(5) 0.0861(6) 0.138(5) Uani 0.457(4) 1 d G U P A -2
H55* H 0.479938 0.752696 0.123568 0.165 Uiso 0.457(4) 1 calc R U P A -2
C56* C 0.4206(8) 0.7315(4) 0.0165(7) 0.120(4) Uani 0.457(4) 1 d G U P A -2
H56* H 0.385851 0.770335 0.006471 0.144 Uiso 0.457(4) 1 calc R U P A -2
C57* C 0.3631(18) 0.6989(11) -0.1042(10) 0.193(8) Uani 0.457(4) 1 d . U P A -2
H57D H 0.399725 0.680859 -0.144893 0.290 Uiso 0.457(4) 1 calc R U P A -2
H57E H 0.358924 0.744405 -0.110255 0.290 Uiso 0.457(4) 1 calc R U P A -2
H57F H 0.292063 0.681406 -0.106162 0.290 Uiso 0.457(4) 1 calc R U P A -2

loop_
_atom_site_aniso_label
_atom_site_aniso_U_11
_atom_site_aniso_U_22
_atom_site_aniso_U_33
_atom_site_aniso_U_23
_atom_site_aniso_U_13
_atom_site_aniso_U_12
Li1 0.058(4) 0.075(5) 0.034(3) 0.008(3) 0.002(3) -0.001(4)
Li1* 0.058(4) 0.075(5) 0.034(3) 0.008(3) 0.002(3) -0.001(4)
N1 0.0404(13) 0.0373(12) 0.0315(11) 0.0008(9) -0.0025(9) -0.0047(10)
C1 0.0384(14) 0.0341(13) 0.0336(13) 0.0034(11) -0.0033(11) -0.0045(11)
C2 0.0446(16) 0.0368(14) 0.0331(13) 0.0022(11) -0.0100(11) -0.0047(12)
C3 0.0365(15) 0.0441(16) 0.0426(15) 0.0041(12) -0.0104(12) -0.0037(12)
C4 0.0373(14) 0.0377(14) 0.0417(15) 0.0040(12) -0.0046(12) -0.0017(12)
C5 0.0370(14) 0.0382(14) 0.0337(13) 0.0037(11) -0.0042(11) -0.0034(11)
C6 0.0349(14) 0.0360(14) 0.0315(13) 0.0033(10) -0.0046(10) -0.0033(11)
C7 0.0352(14) 0.0351(13) 0.0312(12) 0.0032(10) -0.0020(10) -0.0040(11)
C8 0.0371(14) 0.0400(14) 0.0309(13) 0.0041(11) -0.0013(11) -0.0034(11)
C9 0.0344(14) 0.0336(13) 0.0331(13) 0.0021(10) -0.0030(11) -0.0027(11)
C10 0.0338(14) 0.0345(13) 0.0370(13) 0.0013(11) -0.0004(11) -0.0022(11)
C11 0.0389(14) 0.0333(13) 0.0345(13) 0.0009(11) 0.0010(11) -0.0037(11)
C12 0.0388(14) 0.0333(13) 0.0310(12) 0.0010(10) -0.0014(11) -0.0045(11)
C13 0.054(6) 0.049(4) 0.037(4) 0.003(4) -0.013(4) -0.009(5)
C14 0.049(5) 0.052(3) 0.035(3) 0.004(2) -0.008(3) -0.006(3)
C15 0.059(5) 0.047(3) 0.036(3) 0.006(2) -0.006(3) 0.003(3)
C16 0.064(5) 0.062(5) 0.033(4) -0.008(3) 0.002(3) -0.009(4)
C17 0.080(8) 0.065(5) 0.049(4) 0.000(4) -0.006(5) -0.009(5)
C18 0.067(7) 0.053(4) 0.044(4) 0.000(3) -0.010(4) -0.017(3)
C19 0.119(6) 0.055(4) 0.047(4) 0.003(3) -0.012(5) 0.006(4)
C20 0.139(6) 0.102(6) 0.084(5) 0.005(5) 0.019(6) 0.026(6)
C21 0.127(6) 0.061(4) 0.086(6) 0.013(4) -0.018(5) -0.014(5)
C22 0.076(5) 0.054(4) 0.034(3) -0.004(3) -0.002(3) -0.009(4)
C23 0.084(5) 0.102(5) 0.035(3) 0.000(4) -0.013(3) -0.029(4)
C24 0.079(4) 0.059(3) 0.036(3) 0.004(2) -0.002(3) -0.006(3)
C25 0.092(6) 0.057(4) 0.050(4) 0.002(3) -0.002(5) -0.021(4)
C26 0.117(6) 0.059(4) 0.069(5) 0.003(4) -0.010(5) -0.003(5)
C27 0.122(6) 0.101(6) 0.117(7) 0.016(5) 0.011(6) -0.048(6)
C13* 0.031(5) 0.039(4) 0.033(4) 0.000(4) -0.006(4) -0.001(4)
C14* 0.038(5) 0.040(3) 0.037(3) 0.000(3) -0.005(3) -0.003(3)
C15* 0.056(6) 0.050(4) 0.038(3) 0.003(3) -0.008(4) -0.006(4)
C16* 0.064(6) 0.059(5) 0.037(4) 0.004(4) -0.014(4) 0.003(4)
C17* 0.049(5) 0.039(4) 0.031(4) -0.011(3) -0.006(4) -0.014(3)
C18* 0.032(4) 0.042(4) 0.033(4) -0.003(3) -0.006(3) -0.005(3)
C19* 0.044(4) 0.037(3) 0.032(3) 0.005(2) -0.007(3) 0.001(3)
C20* 0.053(4) 0.043(3) 0.048(4) -0.007(3) 0.003(3) 0.001(3)
C21* 0.055(4) 0.037(3) 0.043(3) 0.002(3) -0.008(3) -0.007(3)
C22* 0.074(6) 0.104(7) 0.038(4) -0.005(4) -0.003(4) -0.005(5)
C23* 0.086(5) 0.092(6) 0.066(5) 0.001(5) -0.022(4) -0.003(5)
C24* 0.144(8) 0.140(7) 0.093(6) -0.014(6) 0.017(6) 0.030(6)
C25* 0.042(4) 0.035(3) 0.036(4) -0.010(3) -0.002(3) 0.001(3)
C26* 0.061(5) 0.056(5) 0.075(6) -0.013(4) 0.012(4) 0.012(4)
C27* 0.044(4) 0.047(4) 0.065(4) 0.008(3) -0.008(4) -0.004(3)
C28 0.0337(15) 0.0501(17) 0.0479(16) 0.0048(13) -0.0045(12) -0.0014(12)
C29 0.059(2) 0.073(2) 0.081(3) -0.009(2) 0.013(2) -0.0284(19)
C30 0.057(2) 0.067(2) 0.102(3) 0.018(2) 0.017(2) 0.0144(19)
C31 0.0418(19) 0.112(3) 0.0504(19) 0.006(2) 0.0060(15) -0.005(2)
C32 0.0369(15) 0.0440(15) 0.0336(13) 0.0036(12) -0.0021(11) 0.0019(12)
C33 0.0473(18) 0.0593(19) 0.0397(15) -0.0089(14) -0.0048(13) -0.0041(15)
C34 0.0416(17) 0.079(2) 0.0341(14) 0.0107(15) -0.0045(12) -0.0004(16)
C35 0.061(2) 0.0504(18) 0.0517(18) 0.0100(14) -0.0028(16) 0.0134(15)
C36 0.0366(14) 0.0432(15) 0.0318(13) 0.0025(11) -0.0005(11) -0.0037(12)
C37 0.0519(18) 0.0463(16) 0.0338(14) 0.0042(12) 0.0031(12) -0.0036(13)
C38 0.068(2) 0.0536(18) 0.0430(16) 0.0056(14) 0.0120(15) -0.0114(16)
C39 0.064(2) 0.069(2) 0.0413(16) -0.0017(15) 0.0125(15) -0.0065(17)
C40 0.059(2) 0.0578(19) 0.0464(17) -0.0070(14) 0.0108(15) -0.0011(16)
C41 0.0472(17) 0.0472(16) 0.0386(15) -0.0025(12) 0.0027(13) -0.0034(13)
C42 0.078(2) 0.0404(16) 0.0428(16) 0.0084(13) 0.0116(16) -0.0028(15)
C43 0.069(3) 0.058(2) 0.098(3) -0.006(2) 0.007(2) 0.0013(19)
C44 0.074(2) 0.0478(18) 0.064(2) 0.0021(16) -0.0065(19) -0.0038(17)
C45 0.091(3) 0.093(3) 0.049(2) -0.0022(19) 0.0287(19) -0.015(2)
C46 0.068(5) 0.089(6) 0.057(4) 0.005(4) 0.022(4) 0.015(5)
C47 0.056(4) 0.090(5) 0.051(4) 0.007(4) 0.007(4) 0.001(4)
C46' 0.078(6) 0.073(6) 0.060(5) -0.005(5) 0.015(4) -0.009(5)
C47' 0.082(6) 0.090(6) 0.077(6) 0.008(5) 0.022(5) -0.012(4)
C46" 0.078(6) 0.091(5) 0.083(6) 0.002(5) 0.028(5) 0.005(5)
C47" 0.089(6) 0.087(5) 0.080(5) 0.010(4) 0.023(5) 0.002(5)
C48 0.0521(19) 0.0465(17) 0.0509(17) -0.0084(13) 0.0087(14) -0.0052(14)
C49 0.079(3) 0.063(2) 0.063(2) -0.0100(18) -0.0060(19) -0.018(2)
C50 0.075(2) 0.0430(18) 0.064(2) -0.0035(15) -0.0047(18) -0.0075(16)
C51 0.076(5) 0.098(5) 0.068(4) 0.003(4) 0.003(4) 0.004(4)
C52 0.110(7) 0.097(5) 0.102(6) 0.017(4) 0.028(5) 0.020(5)
C53 0.103(6) 0.109(5) 0.070(4) 0.020(4) 0.016(4) 0.005(5)
C54 0.088(6) 0.085(5) 0.093(5) 0.017(4) -0.008(5) -0.026(4)
C55 0.089(6) 0.089(5) 0.046(4) 0.012(3) 0.001(4) -0.012(4)
C56 0.092(6) 0.094(5) 0.065(4) -0.005(4) 0.013(4) -0.014(4)
C57 0.146(10) 0.102(6) 0.121(8) -0.018(6) 0.012(7) 0.035(6)
C51* 0.118(8) 0.137(7) 0.123(7) -0.006(6) 0.004(6) 0.010(7)
C52* 0.129(9) 0.132(8) 0.108(7) 0.004(7) 0.017(6) 0.017(7)
C53* 0.104(8) 0.117(7) 0.113(7) -0.010(6) 0.006(6) -0.008(6)
C54* 0.176(11) 0.138(9) 0.125(9) -0.012(7) 0.026(8) 0.013(8)
C55* 0.127(9) 0.139(8) 0.147(8) -0.011(7) 0.011(7) 0.001(7)
C56* 0.121(8) 0.104(6) 0.136(7) 0.002(5) 0.020(6) -0.028(6)
C57* 0.198(15) 0.253(17) 0.125(9) 0.043(10) -0.009(10) 0.044(13)

loop_
_atom_type_symbol
_atom_type_description
_atom_type_scat_dispersion_real
_atom_type_scat_dispersion_imag
_atom_type_scat_source
C C 0.0033 0.0016 'International Tables Vol C Tables 4.2.6.8 and 6.1.1.4'
H H 0.0000 0.0000 'International Tables Vol C Tables 4.2.6.8 and 6.1.1.4'
Li Li -0.0003 0.0001 'International Tables Vol C Tables 4.2.6.8 and 6.1.1.4'
N N 0.0061 0.0033 'International Tables Vol C Tables 4.2.6.8 and 6.1.1.4'

loop_
_geom_angle_atom_site_label_1
_geom_angle_atom_site_label_2
_geom_angle_atom_site_label_3
_geom_angle
_geom_angle_site_symmetry_1
_geom_angle_site_symmetry_3
_geom_angle_publ_flag
N1 Li1 C55 131.0(6) . . ?
N1 Li1 C56 135.0(6) . . ?
C55 Li1 C56 35.04(18) . . ?
N1 Li1 C13 86.7(4) . . ?
C55 Li1 C13 139.9(5) . . ?
C56 Li1 C13 129.2(5) . . ?
N1 Li1 C14 104.7(5) . . ?
C55 Li1 C14 112.4(5) . . ?
C56 Li1 C14 119.9(4) . . ?
C13 Li1 C14 31.59(17) . . ?
N1 Li1 C1 28.37(19) . . ?
C55 Li1 C1 156.4(5) . . ?
C56 Li1 C1 156.2(5) . . ?
C13 Li1 C1 58.4(3) . . ?
C14 Li1 C1 78.4(3) . . ?
N1 Li1* C54* 156.8(8) . . ?
N1 Li1* C36 89.4(4) . . ?
C54* Li1* C36 113.8(6) . . ?
N1 Li1* C12 30.0(2) . . ?
C54* Li1* C12 172.2(7) . . ?
C36 Li1* C12 59.6(3) . . ?
C1 N1 C12 103.8(2) . . ?
C1 N1 Li1* 147.7(4) . . ?
C12 N1 Li1* 108.1(4) . . ?
C1 N1 Li1 110.4(4) . . ?
C12 N1 Li1 145.7(4) . . ?
N1 C1 C6 113.7(2) . . ?
N1 C1 C2 127.5(3) . . ?
C6 C1 C2 118.8(3) . . ?
N1 C1 Li1 41.2(3) . . ?
C6 C1 Li1 154.8(3) . . ?
C2 C1 Li1 86.3(3) . . ?
C3 C2 C1 118.1(3) . . ?
C3 C2 C13 122.6(5) . . ?
C1 C2 C13 119.4(5) . . ?
C3 C2 C13* 119.9(5) . . ?
C1 C2 C13* 122.0(5) . . ?
C2 C3 C4 123.6(3) . . ?
C2 C3 H3 118.2 . . ?
C4 C3 H3 118.2 . . ?
C5 C4 C3 117.6(3) . . ?
C5 C4 C28 123.0(3) . . ?
C3 C4 C28 119.4(2) . . ?
C6 C5 C4 120.1(3) . . ?
C6 C5 H5 119.9 . . ?
C4 C5 H5 119.9 . . ?
C5 C6 C1 121.8(2) . . ?
C5 C6 C7 133.5(2) . . ?
C1 C6 C7 104.7(2) . . ?
C8 C7 C12 121.4(3) . . ?
C8 C7 C6 133.3(3) . . ?
C12 C7 C6 105.2(2) . . ?
C9 C8 C7 120.2(3) . . ?
C9 C8 H8 119.9 . . ?
C7 C8 H8 119.9 . . ?
C8 C9 C10 117.8(2) . . ?
C8 C9 C32 123.9(2) . . ?
C10 C9 C32 118.2(2) . . ?
C11 C10 C9 123.9(3) . . ?
C11 C10 H10 118.0 . . ?
C9 C10 H10 118.0 . . ?
C10 C11 C12 117.7(2) . . ?
C10 C11 C36 119.3(2) . . ?
C12 C11 C36 123.0(2) . . ?
N1 C12 C11 128.4(3) . . ?
N1 C12 C7 112.6(2) . . ?
C11 C12 C7 119.0(2) . . ?
N1 C12 Li1* 41.9(3) . . ?
C11 C12 Li1* 86.6(3) . . ?
C7 C12 Li1* 154.3(4) . . ?
C14 C13 C18 120.0 . . ?
C14 C13 C2 122.8(7) . . ?
C18 C13 C2 117.2(7) . . ?
C14 C13 Li1 82.4(4) . . ?
C18 C13 Li1 94.5(5) . . ?
C2 C13 Li1 95.9(5) . . ?
C15 C14 C13 120.0 . . ?
C15 C14 C19 119.9(6) . . ?
C13 C14 C19 120.1(6) . . ?
C15 C14 Li1 102.4(4) . . ?
C13 C14 Li1 66.0(4) . . ?
C19 C14 Li1 100.4(5) . . ?
C16 C15 C14 120.0 . . ?
C16 C15 H15A 120.0 . . ?
C14 C15 H15A 120.0 . . ?
C15 C16 C17 120.0 . . ?
C15 C16 C22 120.4(7) . . ?
C17 C16 C22 119.6(7) . . ?
C18 C17 C16 120.0 . . ?
C18 C17 H17A 120.0 . . ?
C16 C17 H17A 120.0 . . ?
C17 C18 C13 120.0 . . ?
C17 C18 C25 118.5(8) . . ?
C13 C18 C25 121.4(8) . . ?
C20 C19 C21 113.8(6) . . ?
C20 C19 C14 107.0(7) . . ?
C21 C19 C14 113.9(7) . . ?
C20 C19 H19A 107.3 . . ?
C21 C19 H19A 107.3 . . ?
C14 C19 H19A 107.3 . . ?
C19 C20 H20A 109.5 . . ?
C19 C20 H20B 109.5 . . ?
H20A C20 H20B 109.5 . . ?
C19 C20 H20C 109.5 . . ?
H20A C20 H20C 109.5 . . ?
H20B C20 H20C 109.5 . . ?
C19 C21 H21A 109.5 . . ?
C19 C21 H21B 109.5 . . ?
H21A C21 H21B 109.5 . . ?
C19 C21 H21C 109.5 . . ?
H21A C21 H21C 109.5 . . ?
H21B C21 H21C 109.5 . . ?
C24 C22 C23 111.8(5) . . ?
C24 C22 C16 116.3(6) . . ?
C23 C22 C16 109.8(6) . . ?
C24 C22 H22A 106.1 . . ?
C23 C22 H22A 106.1 . . ?
C16 C22 H22A 106.1 . . ?
C22 C23 H23A 109.5 . . ?
C22 C23 H23B 109.5 . . ?
H23A C23 H23B 109.5 . . ?
C22 C23 H23C 109.5 . . ?
H23A C23 H23C 109.5 . . ?
H23B C23 H23C 109.5 . . ?
C22 C24 H24A 109.5 . . ?
C22 C24 H24B 109.5 . . ?
H24A C24 H24B 109.5 . . ?
C22 C24 H24C 109.5 . . ?
H24A C24 H24C 109.5 . . ?
H24B C24 H24C 109.5 . . ?
C26 C25 C27 112.4(6) . . ?
C26 C25 C18 111.5(8) . . ?
C27 C25 C18 109.1(8) . . ?
C26 C25 H25A 107.9 . . ?
C27 C25 H25A 107.9 . . ?
C18 C25 H25A 107.9 . . ?
C25 C26 H26A 109.5 . . ?
C25 C26 H26B 109.5 . . ?
H26A C26 H26B 109.5 . . ?
C25 C26 H26C 109.5 . . ?
H26A C26 H26C 109.5 . . ?
H26B C26 H26C 109.5 . . ?
C25 C27 H27A 109.5 . . ?
C25 C27 H27B 109.5 . . ?
H27A C27 H27B 109.5 . . ?
C25 C27 H27C 109.5 . . ?
H27A C27 H27C 109.5 . . ?
H27B C27 H27C 109.5 . . ?
C14* C13* C18* 120.0 . . ?
C14* C13* C2 117.6(7) . . ?
C18* C13* C2 122.3(7) . . ?
C15* C14* C13* 120.0 . . ?
C15* C14* C19* 117.6(7) . . ?
C13* C14* C19* 122.2(7) . . ?
C14* C15* C16* 120.0 . . ?
C14* C15* H15B 120.0 . . ?
C16* C15* H15B 120.0 . . ?
C17* C16* C15* 120.0 . . ?
C17* C16* C22* 119.6(8) . . ?
C15* C16* C22* 120.0(8) . . ?
C18* C17* C16* 120.0 . . ?
C18* C17* H17B 120.0 . . ?
C16* C17* H17B 120.0 . . ?
C17* C18* C13* 120.0 . . ?
C17* C18* C25* 118.4(8) . . ?
C13* C18* C25* 121.5(8) . . ?
C21* C19* C20* 111.4(5) . . ?
C21* C19* C14* 114.3(6) . . ?
C20* C19* C14* 108.8(5) . . ?
C21* C19* H19B 107.3 . . ?
C20* C19* H19B 107.3 . . ?
C14* C19* H19B 107.3 . . ?
C19* C20* H20D 109.5 . . ?
C19* C20* H20E 109.5 . . ?
H20D C20* H20E 109.5 . . ?
C19* C20* H20F 109.5 . . ?
H20D C20* H20F 109.5 . . ?
H20E C20* H20F 109.5 . . ?
C19* C21* H21D 109.5 . . ?
C19* C21* H21E 109.5 . . ?
H21D C21* H21E 109.5 . . ?
C19* C21* H21F 109.5 . . ?
H21D C21* H21F 109.5 . . ?
H21E C21* H21F 109.5 . . ?
C23* C22* C24* 109.4(7) . . ?
C23* C22* C16* 113.2(8) . . ?
C24* C22* C16* 111.4(9) . . ?
C23* C22* H22B 107.5 . . ?
C24* C22* H22B 107.5 . . ?
C16* C22* H22B 107.5 . . ?
C22* C23* H23D 109.5 . . ?
C22* C23* H23E 109.5 . . ?
H23D C23* H23E 109.5 . . ?
C22* C23* H23F 109.5 . . ?
H23D C23* H23F 109.5 . . ?
H23E C23* H23F 109.5 . . ?
C22* C24* H24D 109.5 . . ?
C22* C24* H24E 109.5 . . ?
H24D C24* H24E 109.5 . . ?
C22* C24* H24F 109.5 . . ?
H24D C24* H24F 109.5 . . ?
H24E C24* H24F 109.5 . . ?
C27* C25* C26* 111.3(5) . . ?
C27* C25* C18* 110.2(7) . . ?
C26* C25* C18* 114.7(8) . . ?
C27* C25* H25B 106.7 . . ?
C26* C25* H25B 106.7 . . ?
C18* C25* H25B 106.7 . . ?
C25* C26* H26D 109.5 . . ?
C25* C26* H26E 109.5 . . ?
H26D C26* H26E 109.5 . . ?
C25* C26* H26F 109.5 . . ?
H26D C26* H26F 109.5 . . ?
H26E C26* H26F 109.5 . . ?
C25* C27* H27D 109.5 . . ?
C25* C27* H27E 109.5 . . ?
H27D C27* H27E 109.5 . . ?
C25* C27* H27F 109.5 . . ?
H27D C27* H27F 109.5 . . ?
H27E C27* H27F 109.5 . . ?
C31 C28 C4 112.2(2) . . ?
C31 C28 C29 108.4(3) . . ?
C4 C28 C29 109.4(3) . . ?
C31 C28 C30 108.5(3) . . ?
C4 C28 C30 109.7(3) . . ?
C29 C28 C30 108.5(3) . . ?
C28 C29 H29A 109.5 . . ?
C28 C29 H29B 109.5 . . ?
H29A C29 H29B 109.5 . . ?
C28 C29 H29C 109.5 . . ?
H29A C29 H29C 109.5 . . ?
H29B C29 H29C 109.5 . . ?
C28 C30 H30A 109.5 . . ?
C28 C30 H30B 109.5 . . ?
H30A C30 H30B 109.5 . . ?
C28 C30 H30C 109.5 . . ?
H30A C30 H30C 109.5 . . ?
H30B C30 H30C 109.5 . . ?
C28 C31 H31A 109.5 . . ?
C28 C31 H31B 109.5 . . ?
H31A C31 H31B 109.5 . . ?
C28 C31 H31C 109.5 . . ?
H31A C31 H31C 109.5 . . ?
H31B C31 H31C 109.5 . . ?
C35 C32 C33 109.2(3) . . ?
C35 C32 C34 108.0(3) . . ?
C33 C32 C34 109.1(2) . . ?
C35 C32 C9 109.4(2) . . ?
C33 C32 C9 109.8(2) . . ?
C34 C32 C9 111.3(2) . . ?
C32 C33 H33A 109.5 . . ?
C32 C33 H33B 109.5 . . ?
H33A C33 H33B 109.5 . . ?
C32 C33 H33C 109.5 . . ?
H33A C33 H33C 109.5 . . ?
H33B C33 H33C 109.5 . . ?
C32 C34 H34A 109.5 . . ?
C32 C34 H34B 109.5 . . ?
H34A C34 H34B 109.5 . . ?
C32 C34 H34C 109.5 . . ?
H34A C34 H34C 109.5 . . ?
H34B C34 H34C 109.5 . . ?
C32 C35 H35A 109.5 . . ?
C32 C35 H35B 109.5 . . ?
H35A C35 H35B 109.5 . . ?
C32 C35 H35C 109.5 . . ?
H35A C35 H35C 109.5 . . ?
H35B C35 H35C 109.5 . . ?
C41 C36 C37 119.7(3) . . ?
C41 C36 C11 119.4(2) . . ?
C37 C36 C11 120.8(2) . . ?
C41 C36 Li1* 88.8(4) . . ?
C37 C36 Li1* 93.9(4) . . ?
C11 C36 Li1* 90.7(3) . . ?
C38 C37 C36 119.0(3) . . ?
C38 C37 C42 120.6(3) . . ?
C36 C37 C42 120.4(3) . . ?
C39 C38 C37 121.7(3) . . ?
C39 C38 H38A 119.1 . . ?
C37 C38 H38A 119.1 . . ?
C38 C39 C40 118.5(3) . . ?
C38 C39 C45 120.9(3) . . ?
C40 C39 C45 120.6(3) . . ?
C39 C40 C41 122.0(3) . . ?
C39 C40 H40A 119.0 . . ?
C41 C40 H40A 119.0 . . ?
C40 C41 C36 119.1(3) . . ?
C40 C41 C48 120.6(3) . . ?
C36 C41 C48 120.3(3) . . ?
C43 C42 C37 110.5(3) . . ?
C43 C42 C44 109.7(3) . . ?
C37 C42 C44 113.9(3) . . ?
C43 C42 H42A 107.5 . . ?
C37 C42 H42A 107.5 . . ?
C44 C42 H42A 107.5 . . ?
C42 C43 H43A 109.5 . . ?
C42 C43 H43B 109.5 . . ?
H43A C43 H43B 109.5 . . ?
C42 C43 H43C 109.5 . . ?
H43A C43 H43C 109.5 . . ?
H43B C43 H43C 109.5 . . ?
C42 C44 H44A 109.5 . . ?
C42 C44 H44B 109.5 . . ?
H44A C44 H44B 109.5 . . ?
C42 C44 H44C 109.5 . . ?
H44A C44 H44C 109.5 . . ?
H44B C44 H44C 109.5 . . ?
C47' C45 C46' 118.6(7) . . ?
C47 C45 C46 119.7(6) . . ?
C47" C45 C46" 116.3(6) . . ?
C47 C45 C39 115.3(5) . . ?
C47" C45 C39 118.8(6) . . ?
C47' C45 C39 115.6(6) . . ?
C46' C45 C39 111.9(7) . . ?
C46 C45 C39 110.2(5) . . ?
C46" C45 C39 115.8(6) . . ?
C47 C45 H45A 103.0 . . ?
C46 C45 H45A 103.0 . . ?
C39 C45 H45A 103.0 . . ?
C47' C45 H45B 102.6 . . ?
C46' C45 H45B 102.6 . . ?
C39 C45 H45B 102.6 . . ?
C47" C45 H45C 100.2 . . ?
C46" C45 H45C 100.2 . . ?
C39 C45 H45C 100.2 . . ?
C45 C46 H46A 109.5 . . ?
C45 C46 H46B 109.5 . . ?
H46A C46 H46B 109.5 . . ?
C45 C46 H46C 109.5 . . ?
H46A C46 H46C 109.5 . . ?
H46B C46 H46C 109.5 . . ?
C45 C47 H47A 109.5 . . ?
C45 C47 H47B 109.5 . . ?
H47A C47 H47B 109.5 . . ?
C45 C47 H47C 109.5 . . ?
H47A C47 H47C 109.5 . . ?
H47B C47 H47C 109.5 . . ?
C45 C46' H46D 109.5 . . ?
C45 C46' H46E 109.5 . . ?
H46D C46' H46E 109.5 . . ?
C45 C46' H46F 109.5 . . ?
H46D C46' H46F 109.5 . . ?
H46E C46' H46F 109.5 . . ?
C45 C47' H47D 109.5 . . ?
C45 C47' H47E 109.5 . . ?
H47D C47' H47E 109.5 . . ?
C45 C47' H47F 109.5 . . ?
H47D C47' H47F 109.5 . . ?
H47E C47' H47F 109.5 . . ?
C45 C46" H46G 109.5 . . ?
C45 C46" H46H 109.5 . . ?
H46G C46" H46H 109.5 . . ?
C45 C46" H46I 109.5 . . ?
H46G C46" H46I 109.5 . . ?
H46H C46" H46I 109.5 . . ?
C45 C47" H47G 109.5 . . ?
C45 C47" H47H 109.5 . . ?
H47G C47" H47H 109.5 . . ?
C45 C47" H47I 109.5 . . ?
H47G C47" H47I 109.5 . . ?
H47H C47" H47I 109.5 . . ?
C49 C48 C50 109.7(3) . . ?
C49 C48 C41 114.9(3) . . ?
C50 C48 C41 111.1(3) . . ?
C49 C48 H48A 106.9 . . ?
C50 C48 H48A 106.9 . . ?
C41 C48 H48A 106.9 . . ?
C48 C49 H49A 109.5 . . ?
C48 C49 H49B 109.5 . . ?
H49A C49 H49B 109.5 . . ?
C48 C49 H49C 109.5 . . ?
H49A C49 H49C 109.5 . . ?
H49B C49 H49C 109.5 . . ?
C48 C50 H50A 109.5 . . ?
C48 C50 H50B 109.5 . . ?
H50A C50 H50B 109.5 . . ?
C48 C50 H50C 109.5 . . ?
H50A C50 H50C 109.5 . . ?
H50B C50 H50C 109.5 . . ?
C52 C51 C56 120.0 . . ?
C52 C51 C57 122.9(6) . . ?
C56 C51 C57 117.1(6) . . ?
C53 C52 C51 120.0 . . ?
C53 C52 H52 120.0 . . ?
C51 C52 H52 120.0 . . ?
C52 C53 C54 120.0 . . ?
C52 C53 H53 120.0 . . ?
C54 C53 H53 120.0 . . ?
C55 C54 C53 120.0 . . ?
C55 C54 H54 120.0 . . ?
C53 C54 H54 120.0 . . ?
C54 C55 C56 120.0 . . ?
C54 C55 Li1 131.3(4) . . ?
C56 C55 Li1 75.3(4) . . ?
C54 C55 H55 120.0 . . ?
C56 C55 H55 120.0 . . ?
Li1 C55 H55 66.1 . . ?
C55 C56 C51 120.0 . . ?
C55 C56 Li1 69.7(4) . . ?
C51 C56 Li1 133.7(4) . . ?
C55 C56 H56 120.0 . . ?
C51 C56 H56 120.0 . . ?
Li1 C56 H56 69.9 . . ?
C51 C57 H57A 109.5 . . ?
C51 C57 H57B 109.5 . . ?
H57A C57 H57B 109.5 . . ?
C51 C57 H57C 109.5 . . ?
H57A C57 H57C 109.5 . . ?
H57B C57 H57C 109.5 . . ?
C57* C51* C52* 123.1(13) . . ?
C57* C51* C56* 116.9(13) . . ?
C52* C51* C56* 120.0 . . ?
C53* C52* C51* 120.0 . . ?
C53* C52* H52* 120.0 . . ?
C51* C52* H52* 120.0 . . ?
C52* C53* C54* 120.0 . . ?
C52* C53* H53* 120.0 . . ?
C54* C53* H53* 120.0 . . ?
C55* C54* C53* 120.0 . . ?
C55* C54* Li1* 104.0(7) . . ?
C53* C54* Li1* 121.2(8) . . ?
C55* C54* H54* 120.0 . . ?
C53* C54* H54* 120.0 . . ?
Li1* C54* H54* 40.6 . . ?
C56* C55* C54* 120.0 . . ?
C56* C55* H55* 120.0 . . ?
C54* C55* H55* 120.0 . . ?
C55* C56* C51* 120.0 . . ?
C55* C56* H56* 120.0 . . ?
C51* C56* H56* 120.0 . . ?
C51* C57* H57D 109.5 . . ?
C51* C57* H57E 109.5 . . ?
H57D C57* H57E 109.5 . . ?
C51* C57* H57F 109.5 . . ?
H57D C57* H57F 109.5 . . ?
H57E C57* H57F 109.5 . . ?

loop_
_geom_bond_atom_site_label_1
_geom_bond_atom_site_label_2
_geom_bond_distance
_geom_bond_site_symmetry_2
_geom_bond_publ_flag
Li1 N1 1.910(10) . ?
Li1 C55 2.270(12) . ?
Li1 C56 2.341(12) . ?
Li1 C13 2.425(16) . ?
Li1 C14 2.630(14) . ?
Li1 C1 2.718(10) . ?
Li1* N1 1.854(12) . ?
Li1* C54* 2.157(15) . ?
Li1* C36 2.489(13) . ?
Li1* C12 2.637(11) . ?
N1 C1 1.378(4) . ?
N1 C12 1.386(3) . ?
C1 C6 1.412(4) . ?
C1 C2 1.414(4) . ?
C2 C3 1.381(4) . ?
C2 C13 1.506(7) . ?
C2 C13* 1.507(7) . ?
C3 C4 1.416(4) . ?
C3 H3 0.9500 . ?
C4 C5 1.392(4) . ?
C4 C28 1.527(4) . ?
C5 C6 1.387(4) . ?
C5 H5 0.9500 . ?
C6 C7 1.445(4) . ?
C7 C8 1.396(4) . ?
C7 C12 1.421(4) . ?
C8 C9 1.383(4) . ?
C8 H8 0.9500 . ?
C9 C10 1.411(4) . ?
C9 C32 1.535(4) . ?
C10 C11 1.389(4) . ?
C10 H10 0.9500 . ?
C11 C12 1.411(4) . ?
C11 C36 1.491(4) . ?
C13 C14 1.3900 . ?
C13 C18 1.3900 . ?
C14 C15 1.3900 . ?
C14 C19 1.534(5) . ?
C15 C16 1.3900 . ?
C15 H15A 0.9500 . ?
C16 C17 1.3900 . ?
C16 C22 1.541(5) . ?
C17 C18 1.3900 . ?
C17 H17A 0.9500 . ?
C18 C25 1.537(5) . ?
C19 C20 1.514(5) . ?
C19 C21 1.515(5) . ?
C19 H19A 1.0000 . ?
C20 H20A 0.9800 . ?
C20 H20B 0.9800 . ?
C20 H20C 0.9800 . ?
C21 H21A 0.9800 . ?
C21 H21B 0.9800 . ?
C21 H21C 0.9800 . ?
C22 C24 1.509(5) . ?
C22 C23 1.517(5) . ?
C22 H22A 1.0000 . ?
C23 H23A 0.9800 . ?
C23 H23B 0.9800 . ?
C23 H23C 0.9800 . ?
C24 H24A 0.9800 . ?
C24 H24B 0.9800 . ?
C24 H24C 0.9800 . ?
C25 C26 1.517(5) . ?
C25 C27 1.519(5) . ?
C25 H25A 1.0000 . ?
C26 H26A 0.9800 . ?
C26 H26B 0.9800 . ?
C26 H26C 0.9800 . ?
C27 H27A 0.9800 . ?
C27 H27B 0.9800 . ?
C27 H27C 0.9800 . ?
C13* C14* 1.3900 . ?
C13* C18* 1.3900 . ?
C14* C15* 1.3900 . ?
C14* C19* 1.535(5) . ?
C15* C16* 1.3900 . ?
C15* H15B 0.9500 . ?
C16* C17* 1.3900 . ?
C16* C22* 1.548(5) . ?
C17* C18* 1.3900 . ?
C17* H17B 0.9500 . ?
C18* C25* 1.542(5) . ?
C19* C21* 1.518(5) . ?
C19* C20* 1.524(5) . ?
C19* H19B 1.0000 . ?
C20* H20D 0.9800 . ?
C20* H20E 0.9800 . ?
C20* H20F 0.9800 . ?
C21* H21D 0.9800 . ?
C21* H21E 0.9800 . ?
C21* H21F 0.9800 . ?
C22* C23* 1.515(6) . ?
C22* C24* 1.521(6) . ?
C22* H22B 1.0000 . ?
C23* H23D 0.9800 . ?
C23* H23E 0.9800 . ?
C23* H23F 0.9800 . ?
C24* H24D 0.9800 . ?
C24* H24E 0.9800 . ?
C24* H24F 0.9800 . ?
C25* C27* 1.522(5) . ?
C25* C26* 1.523(5) . ?
C25* H25B 1.0000 . ?
C26* H26D 0.9800 . ?
C26* H26E 0.9800 . ?
C26* H26F 0.9800 . ?
C27* H27D 0.9800 . ?
C27* H27E 0.9800 . ?
C27* H27F 0.9800 . ?
C28 C31 1.520(5) . ?
C28 C29 1.527(5) . ?
C28 C30 1.533(5) . ?
C29 H29A 0.9800 . ?
C29 H29B 0.9800 . ?
C29 H29C 0.9800 . ?
C30 H30A 0.9800 . ?
C30 H30B 0.9800 . ?
C30 H30C 0.9800 . ?
C31 H31A 0.9800 . ?
C31 H31B 0.9800 . ?
C31 H31C 0.9800 . ?
C32 C35 1.530(4) . ?
C32 C33 1.530(4) . ?
C32 C34 1.535(4) . ?
C33 H33A 0.9800 . ?
C33 H33B 0.9800 . ?
C33 H33C 0.9800 . ?
C34 H34A 0.9800 . ?
C34 H34B 0.9800 . ?
C34 H34C 0.9800 . ?
C35 H35A 0.9800 . ?
C35 H35B 0.9800 . ?
C35 H35C 0.9800 . ?
C36 C41 1.404(4) . ?
C36 C37 1.406(4) . ?
C37 C38 1.395(4) . ?
C37 C42 1.525(4) . ?
C38 C39 1.381(5) . ?
C38 H38A 0.9500 . ?
C39 C40 1.383(5) . ?
C39 C45 1.522(4) . ?
C40 C41 1.388(4) . ?
C40 H40A 0.9500 . ?
C41 C48 1.521(4) . ?
C42 C43 1.513(5) . ?
C42 C44 1.526(5) . ?
C42 H42A 1.0000 . ?
C43 H43A 0.9800 . ?
C43 H43B 0.9800 . ?
C43 H43C 0.9800 . ?
C44 H44A 0.9800 . ?
C44 H44B 0.9800 . ?
C44 H44C 0.9800 . ?
C45 C47 1.477(5) . ?
C45 C47" 1.498(5) . ?
C45 C47' 1.502(5) . ?
C45 C46' 1.508(5) . ?
C45 C46 1.508(5) . ?
C45 C46" 1.516(5) . ?
C45 H45A 1.0000 . ?
C45 H45B 1.0000 . ?
C45 H45C 1.0000 . ?
C46 H46A 0.9800 . ?
C46 H46B 0.9800 . ?
C46 H46C 0.9800 . ?
C47 H47A 0.9800 . ?
C47 H47B 0.9800 . ?
C47 H47C 0.9800 . ?
C46' H46D 0.9800 . ?
C46' H46E 0.9800 . ?
C46' H46F 0.9800 . ?
C47' H47D 0.9800 . ?
C47' H47E 0.9800 . ?
C47' H47F 0.9800 . ?
C46" H46G 0.9800 . ?
C46" H46H 0.9800 . ?
C46" H46I 0.9800 . ?
C47" H47G 0.9800 . ?
C47" H47H 0.9800 . ?
C47" H47I 0.9800 . ?
C48 C49 1.517(5) . ?
C48 C50 1.519(5) . ?
C48 H48A 1.0000 . ?
C49 H49A 0.9800 . ?
C49 H49B 0.9800 . ?
C49 H49C 0.9800 . ?
C50 H50A 0.9800 . ?
C50 H50B 0.9800 . ?
C50 H50C 0.9800 . ?
C51 C52 1.3900 . ?
C51 C56 1.3900 . ?
C51 C57 1.500(12) . ?
C52 C53 1.3900 . ?
C52 H52 0.9500 . ?
C53 C54 1.3900 . ?
C53 H53 0.9500 . ?
C54 C55 1.3900 . ?
C54 H54 0.9500 . ?
C55 C56 1.3900 . ?
C55 H55 0.9500 . ?
C56 H56 0.9500 . ?
C57 H57A 0.9800 . ?
C57 H57B 0.9800 . ?
C57 H57C 0.9800 . ?
C51* C57* 1.329(17) . ?
C51* C52* 1.3900 . ?
C51* C56* 1.3900 . ?
C52* C53* 1.3900 . ?
C52* H52* 0.9500 . ?
C53* C54* 1.3900 . ?
C53* H53* 0.9500 . ?
C54* C55* 1.3900 . ?
C54* H54* 0.9500 . ?
C55* C56* 1.3900 . ?
C55* H55* 0.9500 . ?
C56* H56* 0.9500 . ?
C57* H57D 0.9800 . ?
C57* H57E 0.9800 . ?
C57* H57F 0.9800 . ?
